data_1534886
loop_
_publ_author_name
'Baumgartner, M.'
'Schmalle, H.W.'
'Baerlocher, C.'

_publ_section_title
;
 Synthesis, characterization, and crystal structure of three homoleptic
 copper(I) thiolates: (Cu (C H3 S-)), ((C6 H5)4 P+)2 (Cu5 (C H3 S-)7) * C2
 H6 O2, and ((C3 H7)4 N+)2 (Cu4 (C H3 S-)6)*CH4O
;
_journal_name_full 'Journal of Solid State Chemistry'
_journal_page_first 63
_journal_page_last 75
_journal_volume 107
_journal_year 1993
_chemical_formula_sum 'C H3 Cu S'
_chemical_name_systematic '(Cu (C H3 S))'
_space_group_IT_number 84
_symmetry_space_group_name_Hall '-P 4c'
_symmetry_space_group_name_H-M 'P 42/m'
_cell_angle_alpha 90
_cell_angle_beta 90
_cell_angle_gamma 90
_cell_formula_units_Z 4
_cell_length_a 8.4488
_cell_length_b 8.4488
_cell_length_c 4.0059
_cell_volume 285.950
_citation_journal_id_ASTM JSSCBI
_cod_data_source_file Baumgartner_JSSCBI_1993_614.cif
_cod_data_source_block C1H3Cu1S1
_cod_original_cell_volume 285.95
_cod_original_formula_sum 'C1 H3 Cu1 S1'
_cod_database_code 1534886

loop_
_symmetry_equiv_pos_as_xyz
x,y,z
-y,x,z+1/2
-x,-y,z
y,-x,z+1/2
-x,-y,-z
y,-x,-z-1/2
x,y,-z
-y,x,-z-1/2

loop_
_atom_site_label
_atom_site_type_symbol
_atom_site_fract_x
_atom_site_fract_y
_atom_site_fract_z
_atom_site_occupancy
_atom_site_U_iso_or_equiv
S1 S-2 -0.196 0.187 0 1 0.0
C1 C+1 -0.229 0.402 0 1 0.0
Cu1 Cu+1 0.074 0.172 0 1 0.0
